data_2221634
loop_
_publ_author_name
'Zhang, Ling'

_publ_section_title
;
 2,2'-Dithioditerephthalic acid
;
_journal_coeditor_code CV2546
_journal_issue 5
_journal_name_full 'Acta Crystallographica Section E'
_journal_page_first o1095
_journal_paper_doi 10.1107/S1600536809013622
_journal_volume 65
_journal_year 2009
_chemical_formula_iupac 'C16 H10 O8 S2'
_chemical_formula_moiety 'C16 H10 O8 S2'
_chemical_formula_sum 'C16 H10 O8 S2'
_chemical_formula_weight 394.36
_chemical_name_systematic
;
2,2'-Dithioditerephthalic acid
;
_space_group_IT_number 15
_symmetry_cell_setting monoclinic
_symmetry_space_group_name_Hall '-C 2yc'
_symmetry_space_group_name_H-M 'C 1 2/c 1'
_atom_sites_solution_hydrogens geom
_atom_sites_solution_primary direct
_atom_sites_solution_secondary difmap
_audit_creation_method SHELXL97
_cell_angle_alpha 90.00
_cell_angle_beta 98.840(2)
_cell_angle_gamma 90.00
_cell_formula_units_Z 8
_cell_length_a 16.396(3)
_cell_length_b 9.8462(15)
_cell_length_c 20.363(3)
_cell_measurement_reflns_used 1947
_cell_measurement_temperature 298(2)
_cell_measurement_theta_max 25.63
_cell_measurement_theta_min 2.42
_cell_volume 3248.3(9)
_computing_cell_refinement 'SAINT (Bruker, 2004)'
_computing_data_collection 'APEX2 (Bruker, 2004)'
_computing_data_reduction 'SAINT (Bruker, 2004)'
_computing_molecular_graphics
;
ORTEPIII (Burnett & Johnson, 1996) and ORTEP-3 for Windows (Farrugia,
1997)
;
_computing_publication_material 'SHELXL97 (Sheldrick, 2008)'
_computing_structure_refinement 'SHELXL97 (Sheldrick, 2008)'
_computing_structure_solution 'SHELXS97 (Sheldrick, 2008)'
_diffrn_ambient_temperature 298(2)
_diffrn_measured_fraction_theta_full 0.999
_diffrn_measured_fraction_theta_max 0.999
_diffrn_measurement_device_type 'Bruker APEXII area-detector'
_diffrn_measurement_method '\f and \w'
_diffrn_radiation_monochromator graphite
_diffrn_radiation_source 'fine-focus sealed tube'
_diffrn_radiation_type MoK\a
_diffrn_radiation_wavelength 0.71073
_diffrn_reflns_av_R_equivalents 0.0388
_diffrn_reflns_av_sigmaI/netI 0.0385
_diffrn_reflns_limit_h_max 19
_diffrn_reflns_limit_h_min -19
_diffrn_reflns_limit_k_max 11
_diffrn_reflns_limit_k_min -11
_diffrn_reflns_limit_l_max 24
_diffrn_reflns_limit_l_min -24
_diffrn_reflns_number 11095
_diffrn_reflns_theta_full 25.50
_diffrn_reflns_theta_max 25.50
_diffrn_reflns_theta_min 2.42
_diffrn_standards_interval_count 0
_diffrn_standards_interval_time 0
_diffrn_standards_number 0
_exptl_absorpt_coefficient_mu 0.373
_exptl_absorpt_correction_T_max 0.9878
_exptl_absorpt_correction_T_min 0.8307
_exptl_absorpt_correction_type multi-scan
_exptl_absorpt_process_details '(SADABS; Sheldrick, 2004)'
_exptl_crystal_colour colourless
_exptl_crystal_density_diffrn 1.613
_exptl_crystal_density_method 'not measured'
_exptl_crystal_description block
_exptl_crystal_F_000 1616
_exptl_crystal_size_max 0.48
_exptl_crystal_size_mid 0.21
_exptl_crystal_size_min 0.03
_refine_diff_density_max 0.530
_refine_diff_density_min -0.320
_refine_ls_extinction_method none
_refine_ls_goodness_of_fit_ref 1.026
_refine_ls_hydrogen_treatment constr
_refine_ls_matrix_type full
_refine_ls_number_parameters 239
_refine_ls_number_reflns 3027
_refine_ls_number_restraints 0
_refine_ls_restrained_S_all 1.026
_refine_ls_R_factor_all 0.0787
_refine_ls_R_factor_gt 0.0467
_refine_ls_shift/su_max 0.000
_refine_ls_shift/su_mean 0.000
_refine_ls_structure_factor_coef Fsqd
_refine_ls_weighting_details 'calc w = 1/[\s^2^(Fo^2^)+(0.0679P)^2^+4.4093P] where P=(Fo^2^+2Fc^2^)/3'
_refine_ls_weighting_scheme calc
_refine_ls_wR_factor_gt 0.1182
_refine_ls_wR_factor_ref 0.1399
_reflns_number_gt 1992
_reflns_number_total 3027
_reflns_threshold_expression I>2\s(I)
_cod_data_source_file cv2546.cif
_cod_data_source_block I
_cod_original_cell_volume 3248.2(9)
_cod_original_sg_symbol_H-M 'C 2/c'
_cod_database_code 2221634
_cod_database_fobs_code 2221634

loop_
_symmetry_equiv_pos_as_xyz
'x, y, z'
'-x, y, -z+1/2'
'x+1/2, y+1/2, z'
'-x+1/2, y+1/2, -z+1/2'
'-x, -y, -z'
'x, -y, z-1/2'
'-x+1/2, -y+1/2, -z'
'x+1/2, -y+1/2, z-1/2'

loop_
_atom_site_type_symbol
_atom_site_label
_atom_site_fract_x
_atom_site_fract_y
_atom_site_fract_z
_atom_site_U_iso_or_equiv
_atom_site_adp_type
_atom_site_calc_flag
_atom_site_refinement_flags
_atom_site_occupancy
_atom_site_disorder_assembly
_atom_site_disorder_group
S S1 0.26721(5) 1.00797(9) 0.25924(4) 0.0312(2) Uani d . 1 . .
S S2 0.15066(5) 1.01218(9) 0.20597(4) 0.0324(2) Uani d . 1 . .
O O1 0.41835(14) 1.0121(3) 0.32740(12) 0.0477(7) Uani d . 1 . .
O O2 0.46882(15) 0.9002(3) 0.41908(14) 0.0578(8) Uani d . 1 . .
H H2D 0.5089 0.9490 0.4171 0.087 Uiso calc R 1 . .
O O3 0.05065(14) 0.6603(3) 0.32417(13) 0.0496(7) Uani d . 1 . .
H H3D 0.0114 0.6090 0.3250 0.074 Uiso calc R 1 . .
O O4 0.10411(15) 0.5422(3) 0.41363(13) 0.0520(7) Uani d . 1 . .
O O5 0.00331(15) 1.0344(3) 0.13061(14) 0.0539(8) Uani d . 1 . .
O O6 -0.05464(15) 0.9000(3) 0.04927(14) 0.0506(7) Uani d . 1 . .
H H6D -0.0924 0.9549 0.0482 0.076 Uiso calc R 1 . .
O O7 0.30978(15) 0.5421(3) 0.05144(13) 0.0442(7) Uani d . 1 . .
O O8 0.36843(15) 0.6784(3) 0.13228(15) 0.0591(8) Uani d . 1 . .
H H8D 0.4087 0.6302 0.1299 0.089 Uiso calc R 1 . .
C C1 0.33165(18) 0.8542(3) 0.37059(15) 0.0254(7) Uani d . 1 . .
C C2 0.26309(18) 0.8786(3) 0.32073(15) 0.0256(7) Uani d . 1 . .
C C3 0.19173(18) 0.8031(3) 0.32198(15) 0.0267(7) Uani d . 1 . .
H H3A 0.1462 0.8166 0.2893 0.032 Uiso calc R 1 . .
C C4 0.18767(18) 0.7073(3) 0.37180(15) 0.0267(7) Uani d . 1 . .
C C5 0.25458(19) 0.6852(3) 0.42111(15) 0.0292(7) Uani d . 1 . .
H H5 0.2514 0.6215 0.4544 0.035 Uiso calc R 1 . .
C C6 0.32567(19) 0.7586(3) 0.42018(15) 0.0305(8) Uani d . 1 . .
H H6 0.3707 0.7443 0.4532 0.037 Uiso calc R 1 . .
C C7 0.41062(19) 0.9292(3) 0.37033(17) 0.0331(8) Uani d . 1 . .
C C8 0.11000(19) 0.6282(3) 0.37180(16) 0.0306(7) Uani d . 1 . .
C C9 0.15409(19) 0.8884(3) 0.14229(16) 0.0289(7) Uani d . 1 . .
C C10 0.08448(18) 0.8614(3) 0.09422(15) 0.0292(7) Uani d . 1 . .
C C11 0.0880(2) 0.7598(3) 0.04614(17) 0.0365(8) Uani d . 1 . .
H H11 0.0416 0.7418 0.0150 0.044 Uiso calc R 1 . .
C C12 0.1597(2) 0.6863(3) 0.04463(17) 0.0344(8) Uani d . 1 . .
H H12 0.1616 0.6190 0.0129 0.041 Uiso calc R 1 . .
C C13 0.22814(19) 0.7144(3) 0.09087(16) 0.0301(7) Uani d . 1 . .
C C14 0.22585(18) 0.8129(3) 0.13977(16) 0.0300(7) Uani d . 1 . .
H H14 0.2725 0.8287 0.1710 0.036 Uiso calc R 1 . .
C C15 0.0074(2) 0.9392(3) 0.09224(17) 0.0331(8) Uani d . 1 . .
C C16 0.30639(19) 0.6367(3) 0.08988(16) 0.0319(7) Uani d . 1 . .

loop_
_atom_site_aniso_label
_atom_site_aniso_U_11
_atom_site_aniso_U_22
_atom_site_aniso_U_33
_atom_site_aniso_U_12
_atom_site_aniso_U_13
_atom_site_aniso_U_23
S1 0.0270(4) 0.0334(5) 0.0317(5) -0.0071(3) -0.0001(3) 0.0045(3)
S2 0.0282(4) 0.0332(5) 0.0347(5) 0.0045(4) 0.0013(3) -0.0017(4)
O1 0.0276(13) 0.0655(18) 0.0462(15) -0.0226(12) -0.0062(11) 0.0224(14)
O2 0.0245(14) 0.075(2) 0.0660(18) -0.0225(13) -0.0174(13) 0.0367(15)
O3 0.0268(14) 0.0661(19) 0.0513(16) -0.0234(12) -0.0079(12) 0.0185(13)
O4 0.0292(14) 0.0607(17) 0.0616(18) -0.0227(12) -0.0072(12) 0.0274(14)
O5 0.0308(14) 0.0606(18) 0.0651(18) 0.0206(13) -0.0094(12) -0.0262(15)
O6 0.0270(14) 0.0599(18) 0.0594(17) 0.0170(12) -0.0105(12) -0.0205(14)
O7 0.0339(14) 0.0468(15) 0.0514(16) 0.0141(11) 0.0055(12) -0.0084(12)
O8 0.0292(15) 0.069(2) 0.075(2) 0.0203(13) -0.0069(14) -0.0258(16)
C1 0.0186(16) 0.0304(17) 0.0271(16) -0.0088(13) 0.0029(12) -0.0036(13)
C2 0.0240(16) 0.0262(16) 0.0275(17) -0.0054(13) 0.0066(13) -0.0019(13)
C3 0.0200(16) 0.0313(17) 0.0277(17) -0.0069(13) -0.0001(13) -0.0014(13)
C4 0.0213(16) 0.0305(17) 0.0289(17) -0.0072(13) 0.0052(13) -0.0002(13)
C5 0.0263(17) 0.0335(18) 0.0280(17) -0.0079(14) 0.0050(13) 0.0047(13)
C6 0.0203(17) 0.040(2) 0.0294(17) -0.0068(14) -0.0039(13) 0.0047(14)
C7 0.0228(17) 0.039(2) 0.0361(19) -0.0104(15) 0.0010(14) 0.0021(15)
C8 0.0226(17) 0.0327(19) 0.0366(19) -0.0100(14) 0.0045(14) 0.0016(15)
C9 0.0255(17) 0.0286(17) 0.0328(18) 0.0003(13) 0.0051(14) 0.0031(14)
C10 0.0210(17) 0.0333(18) 0.0329(18) 0.0030(14) 0.0032(13) 0.0008(14)
C11 0.0252(18) 0.044(2) 0.038(2) 0.0059(15) -0.0012(15) -0.0051(16)
C12 0.0288(18) 0.0374(19) 0.0362(19) 0.0068(15) 0.0024(15) -0.0066(15)
C13 0.0262(18) 0.0309(18) 0.0333(18) 0.0062(14) 0.0048(14) 0.0025(14)
C14 0.0186(16) 0.0340(18) 0.0361(18) 0.0037(13) -0.0001(14) 0.0028(14)
C15 0.0248(18) 0.0357(19) 0.0377(19) 0.0070(14) 0.0012(15) -0.0027(15)
C16 0.0242(18) 0.0365(19) 0.0348(19) 0.0049(14) 0.0042(14) 0.0011(15)

loop_
_atom_type_symbol
_atom_type_description
_atom_type_scat_dispersion_real
_atom_type_scat_dispersion_imag
_atom_type_scat_source
C C 0.0033 0.0016 'International Tables Vol C Tables 4.2.6.8 and 6.1.1.4'
H H 0.0000 0.0000 'International Tables Vol C Tables 4.2.6.8 and 6.1.1.4'
O O 0.0106 0.0060 'International Tables Vol C Tables 4.2.6.8 and 6.1.1.4'
S S 0.1246 0.1234 'International Tables Vol C Tables 4.2.6.8 and 6.1.1.4'

loop_
_geom_angle_atom_site_label_1
_geom_angle_atom_site_label_2
_geom_angle_atom_site_label_3
_geom_angle_site_symmetry_1
_geom_angle_site_symmetry_3
_geom_angle
_geom_angle_publ_flag
C2 S1 S2 . . 104.58(10) ?
C9 S2 S1 . . 103.87(11) ?
C7 O2 H2D . . 109.5 ?
C8 O3 H3D . . 109.5 ?
C15 O6 H6D . . 109.5 ?
C16 O8 H8D . . 109.5 ?
C6 C1 C2 . . 119.9(3) ?
C6 C1 C7 . . 119.6(3) ?
C2 C1 C7 . . 120.5(3) ?
C3 C2 C1 . . 118.3(3) ?
C3 C2 S1 . . 121.0(2) ?
C1 C2 S1 . . 120.7(2) ?
C2 C3 C4 . . 120.6(3) ?
C2 C3 H3A . . 119.7 ?
C4 C3 H3A . . 119.7 ?
C5 C4 C3 . . 120.8(3) ?
C5 C4 C8 . . 119.9(3) ?
C3 C4 C8 . . 119.3(3) ?
C6 C5 C4 . . 119.1(3) ?
C6 C5 H5 . . 120.5 ?
C4 C5 H5 . . 120.5 ?
C5 C6 C1 . . 121.3(3) ?
C5 C6 H6 . . 119.4 ?
C1 C6 H6 . . 119.4 ?
O1 C7 O2 . . 123.5(3) ?
O1 C7 C1 . . 121.4(3) ?
O2 C7 C1 . . 115.1(3) ?
O4 C8 O3 . . 124.0(3) ?
O4 C8 C4 . . 121.5(3) ?
O3 C8 C4 . . 114.4(3) ?
C14 C9 C10 . . 118.0(3) ?
C14 C9 S2 . . 120.6(2) ?
C10 C9 S2 . . 121.3(2) ?
C11 C10 C9 . . 120.1(3) ?
C11 C10 C15 . . 118.5(3) ?
C9 C10 C15 . . 121.4(3) ?
C12 C11 C10 . . 120.8(3) ?
C12 C11 H11 . . 119.6 ?
C10 C11 H11 . . 119.6 ?
C13 C12 C11 . . 119.0(3) ?
C13 C12 H12 . . 120.5 ?
C11 C12 H12 . . 120.5 ?
C12 C13 C14 . . 121.2(3) ?
C12 C13 C16 . . 119.9(3) ?
C14 C13 C16 . . 118.8(3) ?
C13 C14 C9 . . 120.7(3) ?
C13 C14 H14 . . 119.7 ?
C9 C14 H14 . . 119.7 ?
O5 C15 O6 . . 122.9(3) ?
O5 C15 C10 . . 120.7(3) ?
O6 C15 C10 . . 116.4(3) ?
O7 C16 O8 . . 124.0(3) ?
O7 C16 C13 . . 121.4(3) ?
O8 C16 C13 . . 114.6(3) ?

loop_
_geom_bond_atom_site_label_1
_geom_bond_atom_site_label_2
_geom_bond_site_symmetry_2
_geom_bond_distance
_geom_bond_publ_flag
S1 C2 . 1.795(3) ?
S1 S2 . 2.0476(11) ?
S2 C9 . 1.787(3) ?
O1 C7 . 1.217(4) ?
O2 C7 . 1.299(4) ?
O2 H2D . 0.8200 ?
O3 C8 . 1.303(4) ?
O3 H3D . 0.8200 ?
O4 C8 . 1.216(4) ?
O5 C15 . 1.229(4) ?
O6 C15 . 1.295(4) ?
O6 H6D . 0.8200 ?
O7 C16 . 1.223(4) ?
O8 C16 . 1.296(4) ?
O8 H8D . 0.8200 ?
C1 C6 . 1.395(4) ?
C1 C2 . 1.415(4) ?
C1 C7 . 1.491(4) ?
C2 C3 . 1.390(4) ?
C3 C4 . 1.394(4) ?
C3 H3A . 0.9300 ?
C4 C5 . 1.386(4) ?
C4 C8 . 1.493(4) ?
C5 C6 . 1.374(4) ?
C5 H5 . 0.9300 ?
C6 H6 . 0.9300 ?
C9 C14 . 1.399(4) ?
C9 C10 . 1.410(4) ?
C10 C11 . 1.407(4) ?
C10 C15 . 1.473(4) ?
C11 C12 . 1.384(4) ?
C11 H11 . 0.9300 ?
C12 C13 . 1.378(4) ?
C12 H12 . 0.9300 ?
C13 C14 . 1.395(4) ?
C13 C16 . 1.497(4) ?
C14 H14 . 0.9300 ?

loop_
_geom_hbond_atom_site_label_D
_geom_hbond_atom_site_label_H
_geom_hbond_atom_site_label_A
_geom_hbond_site_symmetry_A
_geom_hbond_distance_DH
_geom_hbond_distance_HA
_geom_hbond_distance_DA
_geom_hbond_angle_DHA
O8 H8D O5 3_545 0.82 1.81 2.632(3) 174.4
O6 H6D O7 3_455 0.82 1.83 2.633(3) 166.3
O3 H3D O1 3_445 0.82 1.81 2.623(3) 173.8
O2 H2D O4 3 0.82 1.82 2.639(3) 174.3

loop_
_geom_torsion_atom_site_label_1
_geom_torsion_atom_site_label_2
_geom_torsion_atom_site_label_3
_geom_torsion_atom_site_label_4
_geom_torsion_site_symmetry_1
_geom_torsion_site_symmetry_2
_geom_torsion_site_symmetry_3
_geom_torsion_site_symmetry_4
_geom_torsion
_geom_torsion_publ_flag
C2 S1 S2 C9 . . . . -88.20(15) ?
C6 C1 C2 C3 . . . . -1.5(4) ?
C7 C1 C2 C3 . . . . 178.1(3) ?
C6 C1 C2 S1 . . . . 176.3(2) ?
C7 C1 C2 S1 . . . . -4.1(4) ?
S2 S1 C2 C3 . . . . 2.9(3) ?
S2 S1 C2 C1 . . . . -174.9(2) ?
C1 C2 C3 C4 . . . . 1.0(5) ?
S1 C2 C3 C4 . . . . -176.9(2) ?
C2 C3 C4 C5 . . . . 0.0(5) ?
C2 C3 C4 C8 . . . . 179.8(3) ?
C3 C4 C5 C6 . . . . -0.4(5) ?
C8 C4 C5 C6 . . . . 179.8(3) ?
C4 C5 C6 C1 . . . . -0.2(5) ?
C2 C1 C6 C5 . . . . 1.2(5) ?
C7 C1 C6 C5 . . . . -178.4(3) ?
C6 C1 C7 O1 . . . . 179.1(3) ?
C2 C1 C7 O1 . . . . -0.5(5) ?
C6 C1 C7 O2 . . . . -1.5(5) ?
C2 C1 C7 O2 . . . . 178.9(3) ?
C5 C4 C8 O4 . . . . -1.4(5) ?
C3 C4 C8 O4 . . . . 178.8(3) ?
C5 C4 C8 O3 . . . . 178.2(3) ?
C3 C4 C8 O3 . . . . -1.6(5) ?
S1 S2 C9 C14 . . . . 1.9(3) ?
S1 S2 C9 C10 . . . . -179.6(2) ?
C14 C9 C10 C11 . . . . 0.9(5) ?
S2 C9 C10 C11 . . . . -177.6(3) ?
C14 C9 C10 C15 . . . . -178.1(3) ?
S2 C9 C10 C15 . . . . 3.4(4) ?
C9 C10 C11 C12 . . . . -0.9(5) ?
C15 C10 C11 C12 . . . . 178.2(3) ?
C10 C11 C12 C13 . . . . -0.3(5) ?
C11 C12 C13 C14 . . . . 1.4(5) ?
C11 C12 C13 C16 . . . . -179.7(3) ?
C12 C13 C14 C9 . . . . -1.4(5) ?
C16 C13 C14 C9 . . . . 179.7(3) ?
C10 C9 C14 C13 . . . . 0.2(5) ?
S2 C9 C14 C13 . . . . 178.8(2) ?
C11 C10 C15 O5 . . . . -175.4(3) ?
C9 C10 C15 O5 . . . . 3.6(5) ?
C11 C10 C15 O6 . . . . 5.8(5) ?
C9 C10 C15 O6 . . . . -175.2(3) ?
C12 C13 C16 O7 . . . . -4.7(5) ?
C14 C13 C16 O7 . . . . 174.2(3) ?
C12 C13 C16 O8 . . . . 175.0(3) ?
C14 C13 C16 O8 . . . . -6.1(5) ?

loop_
_cod_related_entry_id
_cod_related_entry_database
_cod_related_entry_code
1 ChemSpider 24742167
